data_4501346
loop_
_publ_author_name
'Tsunobuchi, Yoshihide'
'Kaneko, Souhei'
'Nakabayashi, Koji'
'Ohkoshi, Shin-ichi'

_publ_section_title
;
 High Thermal Durability of Water-Free Copper-Octacyanotungsten-Based
 Magnets Containing Halogen Bonds
;
_journal_issue 12
_journal_name_full 'Crystal Growth &amp; Design'
_journal_page_first 5561
_journal_paper_doi 10.1021/cg2011265
_journal_volume 11
_journal_year 2011
_chemical_formula_moiety 'C46 H22 Cl6 Cu3 N22 O6 W2'
_chemical_formula_sum 'C46 H22 Cl6 Cu3 N22 O6 W2'
_chemical_formula_weight 1749.88
_space_group_IT_number 14
_symmetry_cell_setting monoclinic
_symmetry_Int_Tables_number 14
_symmetry_space_group_name_Hall '-P 2ybc'
_symmetry_space_group_name_H-M 'P 1 21/c 1'
_atom_sites_solution_hydrogens geom
_atom_sites_solution_primary direct
_atom_sites_solution_secondary difmap
_cell_angle_alpha 90.00
_cell_angle_beta 95.6770(10)
_cell_angle_gamma 90.00
_cell_formula_units_Z 2
_cell_length_a 10.0170(2)
_cell_length_b 20.5075(4)
_cell_length_c 15.8952(4)
_cell_measurement_reflns_used 25187
_cell_measurement_temperature 295
_cell_measurement_theta_max 27.45
_cell_measurement_theta_min 3.04
_cell_volume 3249.23(12)
_computing_cell_refinement 'RAPID AUTO'
_computing_data_collection 'RAPID AUTO (Rigaku, ????)'
_computing_data_reduction 'RAPID AUTO'
_computing_molecular_graphics 'CrystalStructure 4.0'
_computing_publication_material 'CrystalStructure 4.0 (Rigaku, 2010)'
_computing_structure_refinement 'SHELXL97 (Sheldrick, 2008)'
_computing_structure_solution 'SHELXS97 (Sheldrick, 2008)'
_diffrn_ambient_temperature 295
_diffrn_detector_area_resol_mean 10.000
_diffrn_measured_fraction_theta_full 0.998
_diffrn_measured_fraction_theta_max 0.998
_diffrn_measurement_device_type 'Rigaku R-AXIS RAPID'
_diffrn_measurement_method \w
_diffrn_radiation_type 'Mo K\a'
_diffrn_radiation_wavelength 0.71075
_diffrn_reflns_av_R_equivalents 0.0378
_diffrn_reflns_limit_h_max 12
_diffrn_reflns_limit_h_min -12
_diffrn_reflns_limit_k_max 26
_diffrn_reflns_limit_k_min -26
_diffrn_reflns_limit_l_max 20
_diffrn_reflns_limit_l_min -20
_diffrn_reflns_number 30894
_diffrn_reflns_theta_full 27.45
_diffrn_reflns_theta_max 27.45
_diffrn_standards_number 0
_exptl_absorpt_coefficient_mu 4.800
_exptl_absorpt_correction_T_max 0.7616
_exptl_absorpt_correction_T_min 0.3269
_exptl_absorpt_correction_type multi-scan
_exptl_absorpt_process_details 'ABSCOR (Rigaku, 1995)'
_exptl_crystal_colour green
_exptl_crystal_density_diffrn 1.789
_exptl_crystal_density_method 'not measured'
_exptl_crystal_description platelet
_exptl_crystal_F_000 1674
_exptl_crystal_size_max 0.300
_exptl_crystal_size_mid 0.090
_exptl_crystal_size_min 0.060
_refine_diff_density_max 1.610
_refine_diff_density_min -1.450
_refine_ls_extinction_method none
_refine_ls_goodness_of_fit_ref 1.114
_refine_ls_hydrogen_treatment constr
_refine_ls_number_parameters 394
_refine_ls_number_reflns 7410
_refine_ls_number_restraints 25
_refine_ls_R_factor_gt 0.0312
_refine_ls_shift/su_max 0.002
_refine_ls_structure_factor_coef Fsqd
_refine_ls_weighting_details 'w = 1/[\s^2^(Fo^2^)+(0.0340P)^2^+5.4013P] where P=(Fo^2^+2Fc^2^)/3'
_refine_ls_weighting_scheme calc
_refine_ls_wR_factor_ref 0.0744
_reflns_number_gt 6392
_reflns_number_total 7410
_reflns_threshold_expression F^2^>2.0\s(F^2^)
_cod_data_source_file cg2011265_si_003.cif
_cod_data_source_block 110509_CuW3Clpy
_cod_original_cell_volume 3249.24(13)
_cod_database_code 4501346

loop_
_symmetry_equiv_pos_site_id
_symmetry_equiv_pos_as_xyz
1 +X,+Y,+Z
2 -X,1/2+Y,1/2-Z
3 -X,-Y,-Z
4 +X,1/2-Y,1/2+Z

loop_
_atom_site_label
_atom_site_type_symbol
_atom_site_fract_x
_atom_site_fract_y
_atom_site_fract_z
_atom_site_U_iso_or_equiv
_atom_site_adp_type
_atom_site_occupancy
_atom_site_symmetry_multiplicity
_atom_site_calc_flag
_atom_site_refinement_flags
W1 W 0.215351(14) 0.570161(8) 0.801717(10) 0.02465(6) Uani 1 1 d .
Cu1 Cu 0.0000 0.5000 0.5000 0.0416(2) Uani 1 2 d S
Cu2 Cu 0.73085(5) 0.51757(3) 0.87715(4) 0.03492(13) Uani 1 1 d .
N1 N 0.0995(4) 0.5246(2) 0.6093(3) 0.0462(10) Uani 1 1 d .
N2 N 0.5379(4) 0.5396(2) 0.8488(3) 0.0418(9) Uani 1 1 d .
N3 N 0.3158(7) 0.6980(3) 0.9158(4) 0.0874(19) Uani 1 1 d .
N4 N 0.2493(7) 0.4113(3) 0.7897(5) 0.090(2) Uani 1 1 d .
N5 N 0.3742(6) 0.6544(3) 0.6661(4) 0.0725(15) Uani 1 1 d .
N6 N 0.0015(5) 0.6892(3) 0.7507(4) 0.0828(19) Uani 1 1 d .
N7 N 0.2364(4) 0.5213(2) 0.9998(3) 0.0521(11) Uani 1 1 d .
N8 N -0.0887(4) 0.5204(2) 0.8337(3) 0.0451(10) Uani 1 1 d .
C1 C 0.1406(5) 0.5403(2) 0.6756(3) 0.0362(10) Uani 1 1 d .
C2 C 0.4268(4) 0.5501(2) 0.8322(3) 0.0328(9) Uani 1 1 d .
C3 C 0.2818(6) 0.6539(3) 0.8768(3) 0.0487(12) Uani 1 1 d .
C4 C 0.2380(5) 0.4660(3) 0.7941(4) 0.0489(13) Uani 1 1 d .
C5 C 0.3211(5) 0.6257(3) 0.7154(3) 0.0443(11) Uani 1 1 d .
C6 C 0.0750(5) 0.6479(3) 0.7659(4) 0.0490(13) Uani 1 1 d .
C7 C 0.2267(4) 0.5395(2) 0.9318(3) 0.0380(10) Uani 1 1 d .
C8 C 0.0165(4) 0.5358(2) 0.8214(3) 0.0369(10) Uani 1 1 d .
N9 N 0.1719(5) 0.4780(3) 0.4486(3) 0.0626(14) Uani 1 1 d D
C9 C 0.1809(9) 0.4185(4) 0.4129(4) 0.099(3) Uani 1 1 d DU
H9 H 0.1126 0.3881 0.4157 0.119 Uiso 1 1 calc R
C10 C 0.2928(14) 0.4032(7) 0.3719(7) 0.180(6) Uani 1 1 d DU
H10 H 0.2998 0.3623 0.3475 0.217 Uiso 1 1 calc R
C11 C 0.3913(13) 0.4474(8) 0.3675(8) 0.214(10) Uani 1 1 d DU
H11 H 0.4662 0.4372 0.3398 0.256 Uiso 1 1 calc R
C12 C 0.3803(8) 0.5076(7) 0.4039(7) 0.159(7) Uani 1 1 d D
C13 C 0.2692(6) 0.5214(5) 0.4451(4) 0.091(3) Uani 1 1 d D
H13 H 0.2622 0.5618 0.4708 0.109 Uiso 1 1 calc R
Cl1 Cl 0.5039(3) 0.5647(3) 0.4004(3) 0.279(4) Uani 1 1 d D
N10 N 0.6918(4) 0.4270(2) 0.8313(3) 0.0429(10) Uani 1 1 d D
C14 C 0.7567(6) 0.3994(3) 0.7703(4) 0.0551(14) Uani 1 1 d D
H14 H 0.8267 0.4220 0.7492 0.066 Uiso 1 1 calc R
C15 C 0.7226(8) 0.3388(3) 0.7383(5) 0.0759(19) Uani 1 1 d D
H15 H 0.7674 0.3214 0.6949 0.091 Uiso 1 1 calc R
C16 C 0.6225(8) 0.3040(3) 0.7704(5) 0.077(2) Uani 1 1 d D
H16 H 0.5978 0.2630 0.7491 0.092 Uiso 1 1 calc R
C17 C 0.5598(6) 0.3311(3) 0.8347(5) 0.0660(17) Uani 1 1 d D
C18 C 0.5950(5) 0.3927(3) 0.8638(4) 0.0535(14) Uani 1 1 d D
H18 H 0.5508 0.4108 0.9070 0.064 Uiso 1 1 calc R
Cl2 Cl 0.4368(2) 0.29008(9) 0.88208(18) 0.1045(8) Uani 1 1 d D
N11 N 0.7693(4) 0.6102(2) 0.9189(3) 0.0577(13) Uani 1 1 d D
C19 C 0.8736(7) 0.6214(4) 0.9806(4) 0.086(2) Uani 1 1 d D
H19 H 0.9236 0.5861 1.0028 0.103 Uiso 1 1 calc R
C20 C 0.9056(11) 0.6809(6) 1.0095(6) 0.131(5) Uani 1 1 d D
C21 C 0.8368(8) 0.7325(5) 0.9783(5) 0.166(7) Uani 1 1 d D
H21 H 0.8616 0.7741 0.9972 0.199 Uiso 1 1 calc R
C22 C 0.7349(11) 0.7251(4) 0.9213(7) 0.155(6) Uani 1 1 d D
C23 C 0.7024(7) 0.6631(3) 0.8892(5) 0.101(3) Uani 1 1 d D
H23 H 0.6328 0.6586 0.8462 0.121 Uiso 1 1 calc R
Cl3B Cl 1.0178(8) 0.6966(4) 1.0783(3) 0.198(4) Uani 0.50 1 d PD
Cl3A Cl 0.6554(6) 0.7869(2) 0.8885(6) 0.201(4) Uani 0.50 1 d PD
O1 O 0.0169(5) 0.6135(2) 0.4540(3) 0.0784(14) Uani 1 1 d .
O2 O -0.0541(6) 0.6728(3) 0.2986(4) 0.1021(19) Uani 1 1 d .
O3 O 0.2447(9) 0.6866(4) 0.5029(5) 0.177(4) Uani 1 1 d .

loop_
_atom_site_aniso_label
_atom_site_aniso_U_11
_atom_site_aniso_U_22
_atom_site_aniso_U_33
_atom_site_aniso_U_23
_atom_site_aniso_U_13
_atom_site_aniso_U_12
W1 0.01900(8) 0.03217(10) 0.02271(9) -0.00043(6) 0.00172(6) -0.00018(6)
Cu1 0.0423(4) 0.0590(5) 0.0230(4) -0.0096(4) 0.0007(3) 0.0064(4)
Cu2 0.0195(2) 0.0504(3) 0.0347(3) 0.0025(2) 0.0021(2) -0.0027(2)
N1 0.056(2) 0.055(3) 0.028(2) -0.0040(18) 0.0017(19) -0.001(2)
N2 0.0245(18) 0.052(2) 0.048(3) -0.001(2) 0.0000(17) 0.0008(17)
N3 0.120(5) 0.057(3) 0.079(4) -0.022(3) -0.020(4) -0.001(3)
N4 0.089(4) 0.040(3) 0.130(6) -0.007(3) -0.041(4) 0.003(3)
N5 0.082(4) 0.071(3) 0.069(4) 0.017(3) 0.030(3) -0.021(3)
N6 0.066(3) 0.063(3) 0.117(5) 0.006(3) -0.006(3) 0.029(3)
N7 0.048(2) 0.073(3) 0.035(2) 0.010(2) 0.0001(19) -0.006(2)
N8 0.0245(18) 0.066(3) 0.045(2) -0.002(2) 0.0055(17) -0.0052(19)
C1 0.036(2) 0.042(2) 0.029(2) -0.0018(19) 0.0009(19) 0.001(2)
C2 0.025(2) 0.038(2) 0.034(2) -0.0004(19) 0.0015(17) -0.0014(18)
C3 0.061(3) 0.041(3) 0.042(3) -0.007(2) -0.006(2) 0.005(2)
C4 0.041(3) 0.040(3) 0.061(3) 0.002(2) -0.018(2) -0.001(2)
C5 0.042(2) 0.042(3) 0.048(3) 0.000(2) 0.004(2) -0.005(2)
C6 0.038(2) 0.045(3) 0.063(4) 0.003(3) -0.004(2) 0.008(2)
C7 0.031(2) 0.051(3) 0.032(2) 0.005(2) 0.0011(18) -0.006(2)
C8 0.027(2) 0.052(3) 0.032(2) 0.000(2) 0.0026(18) -0.003(2)
N9 0.057(3) 0.102(4) 0.030(2) 0.004(2) 0.009(2) 0.028(3)
C9 0.129(6) 0.121(7) 0.047(4) -0.009(4) 0.010(4) 0.076(5)
C10 0.211(13) 0.256(15) 0.082(7) 0.016(9) 0.054(9) 0.170(12)
C11 0.139(10) 0.42(3) 0.098(9) 0.112(13) 0.079(8) 0.162(11)
C12 0.064(5) 0.320(19) 0.097(8) 0.125(10) 0.027(5) 0.056(8)
C13 0.050(4) 0.164(8) 0.059(4) 0.053(5) 0.007(3) 0.020(5)
Cl1 0.0604(14) 0.531(9) 0.241(4) 0.275(6) 0.0012(19) -0.026(3)
N10 0.0330(19) 0.050(2) 0.046(2) 0.0013(19) 0.0004(18) -0.0007(18)
C14 0.053(3) 0.060(4) 0.053(3) -0.001(3) 0.011(3) 0.001(3)
C15 0.095(5) 0.059(4) 0.075(5) -0.015(3) 0.014(4) 0.001(4)
C16 0.090(5) 0.046(3) 0.092(5) -0.011(3) -0.004(4) -0.006(4)
C17 0.055(3) 0.045(3) 0.096(5) 0.015(3) 0.000(3) -0.002(3)
C18 0.038(3) 0.050(3) 0.072(4) 0.007(3) 0.005(3) 0.002(2)
Cl2 0.0763(12) 0.0584(10) 0.182(2) 0.0262(13) 0.0285(14) -0.0131(9)
N11 0.043(2) 0.060(3) 0.072(3) -0.013(3) 0.018(2) -0.014(2)
C19 0.095(5) 0.097(5) 0.065(5) -0.019(4) 0.012(4) -0.045(5)
C20 0.141(9) 0.140(9) 0.121(8) -0.076(8) 0.057(7) -0.079(8)
C21 0.137(11) 0.107(9) 0.271(19) -0.096(11) 0.110(12) -0.059(8)
C22 0.094(7) 0.057(5) 0.320(19) -0.010(8) 0.052(10) -0.007(5)
C23 0.051(4) 0.062(4) 0.192(10) -0.003(5) 0.027(5) -0.005(3)
Cl3B 0.271(9) 0.227(7) 0.086(4) -0.028(4) -0.032(5) -0.172(7)
Cl3A 0.127(5) 0.063(3) 0.398(13) 0.028(5) -0.043(6) 0.000(3)
O1 0.103(4) 0.057(3) 0.071(3) 0.017(2) -0.009(3) -0.006(3)
O2 0.126(5) 0.089(4) 0.084(4) 0.020(3) -0.029(3) -0.040(3)
O3 0.255(9) 0.149(6) 0.111(5) 0.069(5) -0.071(6) -0.137(7)

loop_
_atom_type_symbol
_atom_type_description
_atom_type_scat_dispersion_real
_atom_type_scat_dispersion_imag
_atom_type_scat_source
C C 0.0033 0.0016
;
International Tables for Crystallography
(1992, Vol. C, Tables 4.2.6.8 and 6.1.1.4)
;
H H 0.0000 0.0000
;
International Tables for Crystallography
(1992, Vol. C, Table 6.1.1.4)
;
Cu Cu 0.3201 1.2651
;
International Tables for Crystallography
(1992, Vol. C, Tables 4.2.6.8 and 6.1.1.4)
;
W W -0.8490 6.8722
;
International Tables for Crystallography
(1992, Vol. C, Tables 4.2.6.8 and 6.1.1.4)
;
N N 0.0061 0.0033
;
International Tables for Crystallography
(1992, Vol. C, Tables 4.2.6.8 and 6.1.1.4)
;
Cl Cl 0.1484 0.1585
;
International Tables for Crystallography
(1992, Vol. C, Tables 4.2.6.8 and 6.1.1.4)
;
O O 0.0106 0.0060
;
International Tables for Crystallography
(1992, Vol. C, Tables 4.2.6.8 and 6.1.1.4)
;

loop_
_geom_angle_atom_site_label_1
_geom_angle_atom_site_label_2
_geom_angle_atom_site_label_3
_geom_angle
_geom_angle_site_symmetry_1
_geom_angle_site_symmetry_3
C5 W1 C4 115.4(2) . .
C5 W1 C7 142.01(18) . .
C4 W1 C7 76.6(2) . .
C5 W1 C3 77.7(2) . .
C4 W1 C3 142.39(19) . .
C7 W1 C3 73.6(2) . .
C5 W1 C1 72.75(19) . .
C4 W1 C1 72.25(19) . .
C7 W1 C1 142.14(19) . .
C3 W1 C1 143.03(19) . .
C5 W1 C6 77.8(2) . .
C4 W1 C6 141.75(19) . .
C7 W1 C6 116.1(2) . .
C3 W1 C6 73.5(2) . .
C1 W1 C6 78.9(2) . .
C5 W1 C2 73.14(18) . .
C4 W1 C2 73.60(18) . .
C7 W1 C2 76.82(17) . .
C3 W1 C2 77.67(19) . .
C1 W1 C2 113.33(17) . .
C6 W1 C2 142.63(18) . .
C5 W1 C8 141.82(19) . .
C4 W1 C8 77.8(2) . .
C7 W1 C8 74.20(17) . .
C3 W1 C8 114.6(2) . .
C1 W1 C8 78.59(17) . .
C6 W1 C8 72.25(19) . .
C2 W1 C8 143.06(18) . .
N1 Cu1 N1 180.000(1) 3_566 .
N1 Cu1 N9 87.92(19) 3_566 .
N1 Cu1 N9 92.08(19) . .
N1 Cu1 N9 92.08(19) 3_566 3_566
N1 Cu1 N9 87.92(19) . 3_566
N9 Cu1 N9 180.000(1) . 3_566
N2 Cu2 N8 143.64(18) . 1_655
N2 Cu2 N10 88.72(17) . .
N8 Cu2 N10 92.93(18) 1_655 .
N2 Cu2 N11 90.61(18) . .
N8 Cu2 N11 86.40(18) 1_655 .
N10 Cu2 N11 177.8(2) . .
N2 Cu2 N7 110.74(18) . 3_667
N8 Cu2 N7 105.59(18) 1_655 3_667
N10 Cu2 N7 89.68(19) . 3_667
N11 Cu2 N7 92.5(2) . 3_667
C1 N1 Cu1 171.0(4) . .
C2 N2 Cu2 177.8(4) . .
C7 N7 Cu2 174.8(5) . 3_667
C8 N8 Cu2 162.6(4) . 1_455
N1 C1 W1 179.1(4) . .
N2 C2 W1 179.6(5) . .
N3 C3 W1 179.5(6) . .
N4 C4 W1 179.6(5) . .
N5 C5 W1 177.0(5) . .
N6 C6 W1 177.1(6) . .
N7 C7 W1 177.2(5) . .
N8 C8 W1 176.7(5) . .
C13 N9 C9 120.5(6) . .
C13 N9 Cu1 121.6(5) . .
C9 N9 Cu1 117.7(5) . .
N9 C9 C10 119.6(10) . .
N9 C9 H9 120.2 . .
C10 C9 H9 120.2 . .
C11 C10 C9 120.1(11) . .
C11 C10 H10 119.9 . .
C9 C10 H10 119.9 . .
C10 C11 C12 119.6(9) . .
C10 C11 H11 120.2 . .
C12 C11 H11 120.2 . .
C11 C12 C13 119.2(10) . .
C11 C12 Cl1 120.9(9) . .
C13 C12 Cl1 119.8(10) . .
N9 C13 C12 121.0(9) . .
N9 C13 H13 119.5 . .
C12 C13 H13 119.5 . .
C18 N10 C14 118.5(5) . .
C18 N10 Cu2 117.6(4) . .
C14 N10 Cu2 123.9(4) . .
N10 C14 C15 121.9(6) . .
N10 C14 H14 119.1 . .
C15 C14 H14 119.1 . .
C16 C15 C14 119.9(6) . .
C16 C15 H15 120.1 . .
C14 C15 H15 120.1 . .
C17 C16 C15 118.2(6) . .
C17 C16 H16 120.9 . .
C15 C16 H16 120.9 . .
C16 C17 C18 120.2(6) . .
C16 C17 Cl2 121.8(5) . .
C18 C17 Cl2 118.0(5) . .
N10 C18 C17 121.4(6) . .
N10 C18 H18 119.3 . .
C17 C18 H18 119.3 . .
C23 N11 C19 115.7(6) . .
C23 N11 Cu2 124.7(5) . .
C19 N11 Cu2 119.5(5) . .
C20 C19 N11 122.6(10) . .
C20 C19 H19 118.7 . .
N11 C19 H19 118.7 . .
C19 C20 C21 120.0(12) . .
C19 C20 Cl3B 125.2(12) . .
C21 C20 Cl3B 114.7(8) . .
C22 C21 C20 120.5(11) . .
C22 C21 H21 119.7 . .
C20 C21 H21 119.7 . .
C21 C22 C23 119.8(11) . .
C21 C22 Cl3A 118.5(8) . .
C23 C22 Cl3A 121.6(10) . .
N11 C23 C22 121.2(9) . .
N11 C23 H23 119.4 . .
C22 C23 H23 119.4 . .

loop_
_geom_bond_atom_site_label_1
_geom_bond_atom_site_label_2
_geom_bond_distance
_geom_bond_site_symmetry_2
W1 C5 2.142(5) .
W1 C4 2.153(5) .
W1 C7 2.153(5) .
W1 C3 2.158(5) .
W1 C1 2.158(5) .
W1 C6 2.165(5) .
W1 C2 2.165(4) .
W1 C8 2.165(4) .
Cu1 N1 1.981(4) 3_566
Cu1 N1 1.981(4) .
Cu1 N9 2.028(5) .
Cu1 N9 2.028(5) 3_566
Cu2 N2 1.993(4) .
Cu2 N8 1.998(4) 1_655
Cu2 N10 2.019(4) .
Cu2 N11 2.036(5) .
Cu2 N7 2.107(4) 3_667
N1 C1 1.139(6) .
N2 C2 1.138(6) .
N3 C3 1.129(7) .
N4 C4 1.130(7) .
N5 C5 1.152(7) .
N6 C6 1.131(6) .
N7 C7 1.139(6) .
N7 Cu2 2.107(4) 3_667
N8 C8 1.135(6) .
N8 Cu2 1.998(4) 1_455
N9 C13 1.326(9) .
N9 C9 1.352(8) .
C9 C10 1.387(11) .
C9 H9 0.9300 .
C10 C11 1.347(16) .
C10 H10 0.9300 .
C11 C12 1.373(15) .
C11 H11 0.9300 .
C12 C13 1.376(10) .
C12 Cl1 1.710(11) .
C13 H13 0.9300 .
N10 C18 1.343(6) .
N10 C14 1.344(7) .
C14 C15 1.374(8) .
C14 H14 0.9300 .
C15 C16 1.370(9) .
C15 H15 0.9300 .
C16 C17 1.370(9) .
C16 H16 0.9300 .
C17 C18 1.379(8) .
C17 Cl2 1.726(6) .
C18 H18 0.9300 .
N11 C23 1.338(9) .
N11 C19 1.380(8) .
C19 C20 1.331(11) .
C19 H19 0.9300 .
C20 C21 1.332(16) .
C20 Cl3B 1.523(13) .
C21 C22 1.304(15) .
C21 H21 0.9300 .
C22 C23 1.397(12) .
C22 Cl3A 1.558(12) .
C23 H23 0.9300 .

loop_
_geom_torsion_atom_site_label_1
_geom_torsion_atom_site_label_2
_geom_torsion_atom_site_label_3
_geom_torsion_atom_site_label_4
_geom_torsion
_geom_torsion_site_symmetry_1
N1 Cu1 N1 C1 34(100) 3_566
N9 Cu1 N1 C1 -180(100) .
N9 Cu1 N1 C1 0(3) 3_566
N8 Cu2 N2 C2 107(11) 1_655
N10 Cu2 N2 C2 14(11) .
N11 Cu2 N2 C2 -168(11) .
N7 Cu2 N2 C2 -75(11) 3_667
Cu1 N1 C1 W1 13(31) .
C5 W1 C1 N1 -141(29) .
C4 W1 C1 N1 94(29) .
C7 W1 C1 N1 58(29) .
C3 W1 C1 N1 -103(29) .
C6 W1 C1 N1 -60(29) .
C2 W1 C1 N1 157(100) .
C8 W1 C1 N1 14(29) .
Cu2 N2 C2 W1 104(55) .
C5 W1 C2 N2 131(58) .
C4 W1 C2 N2 -105(58) .
C7 W1 C2 N2 -25(58) .
C3 W1 C2 N2 51(58) .
C1 W1 C2 N2 -167(100) .
C6 W1 C2 N2 91(58) .
C8 W1 C2 N2 -64(58) .
C5 W1 C3 N3 72(79) .
C4 W1 C3 N3 -172(100) .
C7 W1 C3 N3 -133(79) .
C1 W1 C3 N3 35(79) .
C6 W1 C3 N3 -8(79) .
C2 W1 C3 N3 147(79) .
C8 W1 C3 N3 -69(79) .
C5 W1 C4 N4 -87(100) .
C7 W1 C4 N4 132(100) .
C3 W1 C4 N4 170(100) .
C1 W1 C4 N4 -27(100) .
C6 W1 C4 N4 16(100) .
C2 W1 C4 N4 -148(100) .
C8 W1 C4 N4 55(100) .
C4 W1 C5 N5 67(10) .
C7 W1 C5 N5 168(10) .
C3 W1 C5 N5 -150(10) .
C1 W1 C5 N5 7(10) .
C6 W1 C5 N5 -75(10) .
C2 W1 C5 N5 129(10) .
C8 W1 C5 N5 -36(10) .
C5 W1 C6 N6 -125(10) .
C4 W1 C6 N6 119(10) .
C7 W1 C6 N6 17(10) .
C3 W1 C6 N6 -45(10) .
C1 W1 C6 N6 160(10) .
C2 W1 C6 N6 -86(10) .
C8 W1 C6 N6 79(10) .
Cu2 N7 C7 W1 9(14) 3_667
C5 W1 C7 N7 -78(9) .
C4 W1 C7 N7 36(9) .
C3 W1 C7 N7 -121(9) .
C1 W1 C7 N7 71(9) .
C6 W1 C7 N7 178(100) .
C2 W1 C7 N7 -40(9) .
C8 W1 C7 N7 117(9) .
Cu2 N8 C8 W1 -9(9) 1_455
C5 W1 C8 N8 -88(8) .
C4 W1 C8 N8 156(8) .
C7 W1 C8 N8 77(8) .
C3 W1 C8 N8 13(8) .
C1 W1 C8 N8 -130(8) .
C6 W1 C8 N8 -48(8) .
C2 W1 C8 N8 116(8) .
N1 Cu1 N9 C13 122.8(5) 3_566
N1 Cu1 N9 C13 -57.2(5) .
N9 Cu1 N9 C13 -17(100) 3_566
N1 Cu1 N9 C9 -53.0(5) 3_566
N1 Cu1 N9 C9 127.0(5) .
N9 Cu1 N9 C9 167(100) 3_566
C13 N9 C9 C10 -0.3(11) .
Cu1 N9 C9 C10 175.6(7) .
N9 C9 C10 C11 -0.4(17) .
C9 C10 C11 C12 0(2) .
C10 C11 C12 C13 1(2) .
C10 C11 C12 Cl1 179.4(10) .
C9 N9 C13 C12 1.1(10) .
Cu1 N9 C13 C12 -174.6(5) .
C11 C12 C13 N9 -1.2(14) .
Cl1 C12 C13 N9 179.9(5) .
N2 Cu2 N10 C18 -55.2(4) .
N8 Cu2 N10 C18 161.1(4) 1_655
N11 Cu2 N10 C18 -127(4) .
N7 Cu2 N10 C18 55.5(4) 3_667
N2 Cu2 N10 C14 124.7(5) .
N8 Cu2 N10 C14 -19.0(5) 1_655
N11 Cu2 N10 C14 53(5) .
N7 Cu2 N10 C14 -124.6(5) 3_667
C18 N10 C14 C15 2.9(9) .
Cu2 N10 C14 C15 -177.0(5) .
N10 C14 C15 C16 -2.0(11) .
C14 C15 C16 C17 -0.5(11) .
C15 C16 C17 C18 1.9(11) .
C15 C16 C17 Cl2 -177.6(6) .
C14 N10 C18 C17 -1.5(8) .
Cu2 N10 C18 C17 178.4(4) .
C16 C17 C18 N10 -0.9(9) .
Cl2 C17 C18 N10 178.6(4) .
N2 Cu2 N11 C23 -30.1(4) .
N8 Cu2 N11 C23 113.6(4) 1_655
N10 Cu2 N11 C23 42(5) .
N7 Cu2 N11 C23 -140.9(4) 3_667
N2 Cu2 N11 C19 151.9(3) .
N8 Cu2 N11 C19 -64.4(3) 1_655
N10 Cu2 N11 C19 -136(4) .
N7 Cu2 N11 C19 41.1(4) 3_667
C23 N11 C19 C20 0.6(6) .
Cu2 N11 C19 C20 178.7(3) .
N11 C19 C20 C21 -0.7(6) .
N11 C19 C20 Cl3B 178.9(4) .
C19 C20 C21 C22 2.4(6) .
Cl3B C20 C21 C22 -177.3(4) .
C20 C21 C22 C23 -3.8(6) .
C20 C21 C22 Cl3A 178.4(3) .
C19 N11 C23 C22 -2.0(6) .
Cu2 N11 C23 C22 179.9(3) .
C21 C22 C23 N11 3.7(6) .
Cl3A C22 C23 N11 -178.6(3) .

loop_
_bond
lengths
and
angles
W1
-
Distance
Angles
C5
2.1422
(0.0052)
C4
2.1528
(0.0053)
115.44
(0.21)
C7
2.1531
(0.0047)
142.01
(0.18)
76.60
(0.21)
C3
2.1583
(0.0051)
77.70
(0.21)
142.39
(0.19)
73.59
(0.20)
C1
2.1584
(0.0046)
72.75
(0.19)
72.25
(0.19)
142.14
(0.19)
143.03
(0.19)
C6
2.1647
(0.0049)
77.83
(0.20)
141.75
(0.19)
116.06
(0.20)
73.51
(0.20)
78.90
(0.20)
C2
2.1650
(0.0042)
73.14
(0.18)
73.60
(0.18)
76.82
(0.17)
77.67
(0.19)
113.33
(0.17)
142.63
(0.18)
C8
2.1653
(0.0043)
141.82
(0.19)
77.78
(0.20)
74.20
(0.17)
114.64
(0.20)
78.59
(0.17)
72.25
(0.19)
143.06
(0.18)
W1
-
C5
C4
C7
C3
C1
C6
C2
Cu1
-
Distance
Angles
N1_$3
1.9808
(0.0041)
N1
1.9808
(0.0041)
180.00
(0.00)
N9
2.0279
(0.0046)
87.92
(0.19)
92.08
(0.19)
N9_$3
2.0280
(0.0046)
92.08
(0.19)
87.92
(0.19)
180.00
(0.00)
Cu1
-
N1_$3
N1
N9
Cu2
-
Distance
Angles
N2
1.9928
(0.0037)
N8_$4
1.9983
(0.0037)
143.64
(0.18)
N10
2.0190
(0.0042)
88.72
(0.17)
92.93
(0.18)
N11
2.0363
(0.0049)
90.61
(0.18)
86.40
(0.18)
177.85
(0.20)
N7_$2
2.1072
(0.0044)
110.74
(0.18)
105.59
(0.18)
89.68
(0.19)
92.47
(0.21)
Cu2
-
N2
N8_$4
N10
N11
N1
-
Distance
Angles
C1
1.1390
(0.0059)
Cu1
1.9808
(0.0041)
170.98
(0.42)
N1
-
C1
N2
-
Distance
Angles
C2
1.1383
(0.0055)
Cu2
1.9928
(0.0037)
177.81
(0.43)
N2
-
C2
N3
-
Distance
Angles
C3
1.1292
(0.0070)
N3
-
N4
-
Distance
Angles
C4
1.1299
(0.0074)
N4
-
N5
-
Distance
Angles
C5
1.1517
(0.0066)
N5
-
N6
-
Distance
Angles
C6
1.1312
(0.0064)
N6
-
N7
-
Distance
Angles
C7
1.1391
(0.0061)
Cu2_$2
2.1072
(0.0044)
174.80
(0.46)
N7
-
C7
N8
-
Distance
Angles
C8
1.1351
(0.0056)
Cu2_$1
1.9983
(0.0037)
162.60
(0.44)
N8
-
C8
C1
-
Distance
Angles
N1
1.1390
(0.0059)
W1
2.1584
(0.0046)
179.14
(0.43)
C1
-
N1
C2
-
Distance
Angles
N2
1.1383
(0.0055)
W1
2.1650
(0.0042)
179.57
(0.46)
C2
-
N2
C3
-
Distance
Angles
N3
1.1292
(0.0070)
W1
2.1583
(0.0051)
179.46
(0.59)
C3
-
N3
C4
-
Distance
Angles
N4
1.1299
(0.0074)
W1
2.1528
(0.0053)
179.62
(0.54)
C4
-
N4
C5
-
Distance
Angles
N5
1.1517
(0.0066)
W1
2.1422
(0.0051)
177.01
(0.51)
C5
-
N5
C6
-
Distance
Angles
N6
1.1312
(0.0064)
W1
2.1647
(0.0049)
177.09
(0.59)
C6
-
N6
C7
-
Distance
Angles
N7
1.1391
(0.0061)
W1
2.1531
(0.0047)
177.15
(0.47)
C7
-
N7
C8
-
Distance
Angles
N8
1.1351
(0.0056)
W1
2.1653
(0.0042)
176.75
(0.46)
C8
-
N8
N9
-
Distance
Angles
C13
1.3258
(0.0086)
C9
1.3516
(0.0085)
120.51
(0.65)
Cu1
2.0279
(0.0046)
121.61
(0.50)
117.74
(0.53)
N9
-
C13
C9
C9
-
Distance
Angles
N9
1.3516
(0.0085)
C10
1.3867
(0.0112)
119.58
(1.00)
C9
-
N9
C10
-
Distance
Angles
C11
1.3470
(0.0161)
C9
1.3867
(0.0112)
120.10
(1.13)
C10
-
C11
C11
-
Distance
Angles
C10
1.3470
(0.0161)
C12
1.3729
(0.0151)
119.59
(0.90)
C11
-
C10
C12
-
Distance
Angles
C11
1.3729
(0.0151)
C13
1.3758
(0.0102)
119.23
(1.01)
Cl1
1.7098
(0.0110)
120.93
(0.86)
119.84
(1.04)
C12
-
C11
C13
C13
-
Distance
Angles
N9
1.3258
(0.0086)
C12
1.3758
(0.0103)
120.98
(0.94)
C13
-
N9
Cl1
-
Distance
Angles
C12
1.7098
(0.0110)
Cl1
-
N10
-
Distance
Angles
C18
1.3430
(0.0064)
C14
1.3443
(0.0068)
118.45
(0.48)
Cu2
2.0190
(0.0041)
117.65
(0.37)
123.90
(0.37)
N10
-
C18
C14
C14
-
Distance
Angles
N10
1.3443
(0.0068)
C15
1.3735
(0.0080)
121.87
(0.58)
C14
-
N10
C15
-
Distance
Angles
C16
1.3702
(0.0095)
C14
1.3735
(0.0080)
119.88
(0.65)
C15
-
C16
C16
-
Distance
Angles
C17
1.3699
(0.0094)
C15
1.3702
(0.0095)
118.19
(0.59)
C16
-
C17
C17
-
Distance
Angles
C16
1.3699
(0.0095)
C18
1.3787
(0.0079)
120.15
(0.58)
Cl2
1.7256
(0.0064)
121.81
(0.51)
118.03
(0.55)
C17
-
C16
C18
C18
-
Distance
Angles
N10
1.3430
(0.0064)
C17
1.3787
(0.0079)
121.38
(0.57)
C18
-
N10
Cl2
-
Distance
Angles
C17
1.7256
(0.0064)
Cl2
-
N11
-
Distance
Angles
C23
1.3376
(0.0086)
C19
1.3800
(0.0084)
115.70
(0.64)
Cu2
2.0363
(0.0049)
124.74
(0.49)
119.53
(0.50)
N11
-
C23
C19
C19
-
Distance
Angles
C20
1.3309
(0.0114)
N11
1.3800
(0.0084)
122.56
(1.02)
C19
-
C20
C20
-
Distance
Angles
C19
1.3309
(0.0114)
C21
1.3318
(0.0158)
120.04
(1.21)
Cl3B
1.5226
(0.0128)
125.24
(1.24)
114.72
(0.76)
C20
-
C19
C21
C21
-
Distance
Angles
C22
1.3040
(0.0148)
C20
1.3318
(0.0158)
120.54
(1.07)
C21
-
C22
C22
-
Distance
Angles
C21
1.3040
(0.0148)
C23
1.3971
(0.0121)
119.83
(1.05)
Cl3A
1.5582
(0.0117)
118.53
(0.83)
121.60
(1.01)
C22
-
C21
C23
C23
-
Distance
Angles
N11
1.3376
(0.0086)
C22
1.3971
(0.0121)
121.23
(0.89)
C23
-
N11
Cl3B
-
Distance
Angles
C20
1.5226
(0.0129)
Cl3B
-
Cl3A
-
Distance
Angles
C22
1.5582
(0.0118)
Cl3A
-
